data_7101815
loop_
_publ_author_name
'Mukhopadhyay, Uday'
'Grunert, C Matthias'
'Kusz, Joachim'
'Reiman, Sergey'
'G\"utlich, P'
'Bernal, Ivan'

_publ_section_title
;
 57Fe M\"ossbauer spectroscopy predicts superstructure for
 K0.08[Cu(II)(N,N'app)Cl]2[Fe(III)(CN)6].0.92H3O.3H2O.
;
_journal_issue 14
_journal_name_full 'Chemical communications (Cambridge, England)'
_journal_page_first 1444
_journal_page_last 1446
_journal_paper_doi 10.1039/b615130b
_journal_year 2007
_chemical_formula_sum 'C26 H63.84 Cl2 Cu2 Fe K0.08 N14 O3.92'
_chemical_formula_weight 892.43
_chemical_name_systematic
;
?
;
_space_group_IT_number 12
_symmetry_cell_setting monoclinic
_symmetry_space_group_name_Hall '-I 2y'
_symmetry_space_group_name_H-M 'I 1 2/m 1'
_atom_sites_solution_hydrogens geom
_atom_sites_solution_primary direct
_atom_sites_solution_secondary difmap
_audit_creation_method SHELXL-97
_cell_angle_alpha 90.00
_cell_angle_beta 104.16(2)
_cell_angle_gamma 90.00
_cell_formula_units_Z 2
_cell_length_a 9.791(2)
_cell_length_b 14.033(5)
_cell_length_c 14.675(2)
_cell_measurement_reflns_used 35
_cell_measurement_temperature 250(2)
_cell_measurement_theta_max 27
_cell_measurement_theta_min 8
_cell_volume 1955.0(9)
_computing_cell_refinement 'KM4 KUMA Diffraction'
_computing_data_collection 'KM4 KUMA Diffraction'
_computing_data_reduction 'Omnibus-BLP (E.Galdecka,2002)'
_computing_molecular_graphics 'PLATON (Spek,2003)'
_computing_publication_material 'SHELXL-97 (Sheldrick, 1997)'
_computing_structure_refinement 'SHELXL-97 (Sheldrick, 1997)'
_computing_structure_solution 'SHELXS-97 (Sheldrick, 1990)'
_diffrn_ambient_temperature 250(2)
_diffrn_detector_area_resol_mean 'point detector'
_diffrn_measured_fraction_theta_full 1.000
_diffrn_measured_fraction_theta_max 1.000
_diffrn_measurement_device_type 'KM4 KUMA Diffraction'
_diffrn_measurement_method 'profile data from \q/2\q scan'
_diffrn_radiation_monochromator graphite
_diffrn_radiation_source 'fine-focus sealed tube'
_diffrn_radiation_type MoK\a
_diffrn_radiation_wavelength 0.71073
_diffrn_reflns_av_R_equivalents 0.0212
_diffrn_reflns_av_sigmaI/netI 0.0303
_diffrn_reflns_limit_h_max 11
_diffrn_reflns_limit_h_min -11
_diffrn_reflns_limit_k_max 0
_diffrn_reflns_limit_k_min -16
_diffrn_reflns_limit_l_max 17
_diffrn_reflns_limit_l_min 0
_diffrn_reflns_number 1900
_diffrn_reflns_theta_full 25.05
_diffrn_reflns_theta_max 25.05
_diffrn_reflns_theta_min 2.04
_diffrn_standards_interval_count 60
_diffrn_standards_number 2
_exptl_absorpt_coefficient_mu 1.640
_exptl_absorpt_correction_type none
_exptl_crystal_colour black
_exptl_crystal_density_diffrn 1.516
_exptl_crystal_density_method 'not measured'
_exptl_crystal_description polyhedron
_exptl_crystal_F_000 937
_exptl_crystal_size_max 0.34
_exptl_crystal_size_mid 0.20
_exptl_crystal_size_min 0.18
_refine_diff_density_max 0.718
_refine_diff_density_min -1.197
_refine_diff_density_rms 0.123
_refine_ls_extinction_method none
_refine_ls_goodness_of_fit_ref 1.209
_refine_ls_hydrogen_treatment constr
_refine_ls_matrix_type full
_refine_ls_number_parameters 123
_refine_ls_number_reflns 1828
_refine_ls_number_restraints 0
_refine_ls_restrained_S_all 1.209
_refine_ls_R_factor_all 0.0880
_refine_ls_R_factor_gt 0.0552
_refine_ls_shift/su_max 0.000
_refine_ls_shift/su_mean 0.000
_refine_ls_structure_factor_coef Fsqd
_refine_ls_weighting_details 'calc w=1/[\s^2^(Fo^2^)+(0.0420P)^2^+19.5401P] where P=(Fo^2^+2Fc^2^)/3'
_refine_ls_weighting_scheme calc
_refine_ls_wR_factor_gt 0.1265
_refine_ls_wR_factor_ref 0.1519
_reflns_number_gt 1398
_reflns_number_total 1828
_reflns_threshold_expression >2sigma(I)
_cod_data_source_file b615130b.txt
_cod_data_source_block ber6_250
_cod_original_sg_symbol_H-M 'I 2/m'
_cod_database_code 7101815

loop_
_symmetry_equiv_pos_as_xyz
'x, y, z'
'-x, y, -z'
'x+1/2, y+1/2, z+1/2'
'-x+1/2, y+1/2, -z+1/2'
'-x, -y, -z'
'x, -y, z'
'-x+1/2, -y+1/2, -z+1/2'
'x+1/2, -y+1/2, z+1/2'

loop_
_atom_site_label
_atom_site_type_symbol
_atom_site_fract_x
_atom_site_fract_y
_atom_site_fract_z
_atom_site_U_iso_or_equiv
_atom_site_adp_type
_atom_site_occupancy
_atom_site_symmetry_multiplicity
_atom_site_calc_flag
_atom_site_refinement_flags
_atom_site_disorder_assembly
_atom_site_disorder_group
Cu2 Cu 0.49703(10) 0.5000 1.18614(7) 0.0278(3) Uani 1 2 d S . .
Cl2 Cl 0.3122(3) 0.5000 1.0406(2) 0.0690(8) Uani 1 2 d S . .
N1 N 0.4117(5) 0.4125(4) 1.2690(4) 0.0439(13) Uani 1 1 d . . .
N2 N 0.6181(5) 0.3999(4) 1.1486(4) 0.0425(13) Uani 1 1 d . . .
H1N H 0.6269 0.4145 1.0899 0.051 Uiso 1 1 calc R . .
H2N H 0.7055 0.4046 1.1880 0.051 Uiso 1 1 calc R . .
C1 C 0.5744(8) 0.2999(5) 1.1478(6) 0.062(2) Uani 1 1 d . . .
H11 H 0.6469 0.2594 1.1320 0.075 Uiso 1 1 calc R . .
H21 H 0.4869 0.2909 1.0990 0.075 Uiso 1 1 calc R . .
C2 C 0.5517(9) 0.2700(6) 1.2394(7) 0.079(3) Uani 1 1 d . . .
H12 H 0.6312 0.2924 1.2892 0.094 Uiso 1 1 calc R . .
H22 H 0.5513 0.2002 1.2419 0.094 Uiso 1 1 calc R . .
C3 C 0.4163(8) 0.3067(6) 1.2592(6) 0.067(2) Uani 1 1 d . . .
H13 H 0.3370 0.2867 1.2081 0.081 Uiso 1 1 calc R . .
H23 H 0.4041 0.2773 1.3173 0.081 Uiso 1 1 calc R . .
C4 C 0.2644(6) 0.4457(6) 1.2560(5) 0.0529(19) Uani 1 1 d . . .
H14 H 0.2254 0.4218 1.3071 0.064 Uiso 1 1 calc R . .
H24 H 0.2060 0.4218 1.1964 0.064 Uiso 1 1 calc R . .
C8 C 0.4927(7) 0.4455(6) 1.3632(4) 0.065(2) Uani 1 1 d . . .
H18 H 0.5895 0.4215 1.3762 0.078 Uiso 1 1 calc R . .
H28 H 0.4489 0.4215 1.4120 0.078 Uiso 1 1 calc R . .
Fe1 Fe 0.0000 0.5000 0.5000 0.0245(4) Uani 1 4 d S . .
N3 N -0.2136(6) 0.6553(4) 0.5220(4) 0.0439(13) Uani 1 1 d . . .
N4 N 0.1357(9) 0.5000 0.7133(6) 0.054(2) Uani 1 2 d S . .
C5 C -0.1328(6) 0.5977(4) 0.5146(4) 0.0297(12) Uani 1 1 d . . .
C6 C 0.0828(8) 0.5000 0.6344(6) 0.0316(18) Uani 1 2 d S . .
O1 O 0.3472(13) 0.1666(7) 1.4913(9) 0.140(5) Uani 0.92 1 d P A 1
K1 K 0.399(4) 0.186(3) 1.471(2) 0.073(8) Uiso 0.08 1 d P . 2

loop_
_atom_site_aniso_label
_atom_site_aniso_U_11
_atom_site_aniso_U_22
_atom_site_aniso_U_33
_atom_site_aniso_U_23
_atom_site_aniso_U_13
_atom_site_aniso_U_12
Cu2 0.0257(5) 0.0321(6) 0.0262(5) 0.000 0.0076(4) 0.000
Cl2 0.0676(18) 0.080(2) 0.0611(18) 0.000 0.0184(14) 0.000
N1 0.034(3) 0.061(4) 0.036(3) 0.015(3) 0.007(2) -0.005(3)
N2 0.034(3) 0.045(3) 0.047(3) -0.013(3) 0.006(2) 0.003(2)
C1 0.044(4) 0.044(4) 0.088(6) -0.024(4) -0.005(4) 0.005(3)
C2 0.059(5) 0.039(4) 0.123(8) 0.022(5) -0.006(5) 0.001(4)
C3 0.052(4) 0.057(5) 0.084(6) 0.034(4) 0.000(4) -0.017(4)
C4 0.028(3) 0.095(6) 0.037(3) 0.011(4) 0.012(3) -0.008(3)
C8 0.045(4) 0.122(7) 0.026(3) 0.021(4) 0.004(3) -0.008(4)
Fe1 0.0244(8) 0.0246(8) 0.0228(8) 0.000 0.0026(6) 0.000
N3 0.042(3) 0.040(3) 0.051(3) 0.000(3) 0.013(2) 0.006(3)
N4 0.059(5) 0.064(6) 0.033(4) 0.000 -0.002(4) 0.000
C5 0.028(3) 0.029(3) 0.031(3) 0.003(2) 0.005(2) -0.002(2)
C6 0.029(4) 0.033(4) 0.031(4) 0.000 0.004(3) 0.000
O1 0.165(11) 0.070(7) 0.197(12) 0.015(7) 0.066(9) 0.057(7)

loop_
_atom_type_symbol
_atom_type_description
_atom_type_scat_dispersion_real
_atom_type_scat_dispersion_imag
_atom_type_scat_source
C C 0.0033 0.0016 'International Tables Vol C Tables 4.2.6.8 and 6.1.1.4'
H H 0.0000 0.0000 'International Tables Vol C Tables 4.2.6.8 and 6.1.1.4'
Cl Cl 0.1484 0.1585 'International Tables Vol C Tables 4.2.6.8 and 6.1.1.4'
Cu Cu 0.3201 1.2651 'International Tables Vol C Tables 4.2.6.8 and 6.1.1.4'
Fe Fe 0.3463 0.8444 'International Tables Vol C Tables 4.2.6.8 and 6.1.1.4'
N N 0.0061 0.0033 'International Tables Vol C Tables 4.2.6.8 and 6.1.1.4'
O O 0.0106 0.0060 'International Tables Vol C Tables 4.2.6.8 and 6.1.1.4'
K K 0.2009 0.2494 'International Tables Vol C Tables 4.2.6.8 and 6.1.1.4'

loop_
_geom_angle_atom_site_label_1
_geom_angle_atom_site_label_2
_geom_angle_atom_site_label_3
_geom_angle
_geom_angle_site_symmetry_1
_geom_angle_site_symmetry_3
N2 Cu2 N2 89.2(3) 6_565 .
N2 Cu2 N1 95.6(2) 6_565 6_565
N2 Cu2 N1 160.3(2) . 6_565
N2 Cu2 N1 160.3(2) 6_565 .
N2 Cu2 N1 95.6(2) . .
N1 Cu2 N1 73.8(3) 6_565 .
N2 Cu2 Cl2 97.00(16) 6_565 .
N2 Cu2 Cl2 97.00(16) . .
N1 Cu2 Cl2 101.38(16) 6_565 .
N1 Cu2 Cl2 101.38(16) . .
Cu2 Cl2 K1 111.5(6) . 4_557
Cu2 Cl2 K1 111.5(6) . 7_557
K1 Cl2 K1 104.3(14) 4_557 7_557
C4 N1 C8 107.5(5) . .
C4 N1 C3 110.6(6) . .
C8 N1 C3 112.1(6) . .
C4 N1 Cu2 105.1(4) . .
C8 N1 Cu2 99.4(4) . .
C3 N1 Cu2 120.9(5) . .
C1 N2 Cu2 118.9(5) . .
N2 C1 C2 111.9(7) . .
C1 C2 C3 114.3(7) . .
N1 C3 C2 113.8(6) . .
N1 C4 C4 108.3(4) . 6_565
N1 C8 C8 108.1(4) . 6_565
C5 Fe1 C5 179.998(1) 6_565 2_556
C5 Fe1 C5 90.1(3) 6_565 .
C5 Fe1 C5 89.9(3) 2_556 .
C5 Fe1 C5 89.9(3) 6_565 5_566
C5 Fe1 C5 90.1(3) 2_556 5_566
C5 Fe1 C5 179.999(1) . 5_566
C5 Fe1 C6 89.3(2) 6_565 5_566
C5 Fe1 C6 90.7(2) 2_556 5_566
C5 Fe1 C6 89.3(2) . 5_566
C5 Fe1 C6 90.7(2) 5_566 5_566
C5 Fe1 C6 90.7(2) 6_565 .
C5 Fe1 C6 89.3(2) 2_556 .
C5 Fe1 C6 90.7(2) . .
C5 Fe1 C6 89.3(2) 5_566 .
C6 Fe1 C6 179.999(2) 5_566 .
C5 N3 K1 173.3(8) . 5_567
N3 C5 Fe1 178.8(5) . .
N4 C6 Fe1 177.9(8) . .
K1 K1 N3 124.3(11) 2_658 5_567
K1 K1 Cl2 125.3(9) 2_658 7_557
N3 K1 Cl2 102.8(9) 5_567 7_557

loop_
_geom_bond_atom_site_label_1
_geom_bond_atom_site_label_2
_geom_bond_distance
_geom_bond_site_symmetry_2
Cu2 N2 2.000(5) 6_565
Cu2 N2 2.000(5) .
Cu2 N1 2.045(5) 6_565
Cu2 N1 2.045(5) .
Cu2 Cl2 2.439(3) .
Cl2 K1 3.30(4) 4_557
Cl2 K1 3.31(4) 7_557
N1 C4 1.484(8) .
N1 C8 1.489(8) .
N1 C3 1.492(10) .
N2 C1 1.467(9) .
C1 C2 1.476(12) .
C2 C3 1.516(12) .
C4 C4 1.524(16) 6_565
C8 C8 1.530(18) 6_565
Fe1 C5 1.937(6) 6_565
Fe1 C5 1.937(6) 2_556
Fe1 C5 1.937(6) .
Fe1 C5 1.937(6) 5_566
Fe1 C6 1.940(8) 5_566
Fe1 C6 1.940(8) .
N3 C5 1.155(7) .
N3 K1 2.89(4) 5_567
N4 C6 1.148(11) .
K1 K1 1.96(7) 2_658
K1 N3 2.89(4) 5_567
K1 Cl2 3.31(4) 7_557
